data_2224793
loop_
_publ_author_name
'Levonis, Stephan M.'
'Kiefel, Milton J.'
'Houston, Todd A.'
'Healy, Peter C.'

_publ_section_title
;
 2-Propynyl 2-hydroxybenzoate
;
_journal_coeditor_code TK2601
_journal_issue 1
_journal_name_full 'Acta Crystallographica Section E'
_journal_page_first o226
_journal_page_last o227
_journal_paper_doi 10.1107/S160053680905421X
_journal_volume 66
_journal_year 2010
_chemical_formula_iupac 'C10 H8 O3'
_chemical_formula_moiety 'C10 H8 O3'
_chemical_formula_sum 'C10 H8 O3'
_chemical_formula_weight 176.16
_chemical_name_systematic
;
2-Propynyl 2-hydroxybenzoate
;
_space_group_IT_number 14
_symmetry_cell_setting monoclinic
_symmetry_space_group_name_Hall '-P 2ybc'
_symmetry_space_group_name_H-M 'P 1 21/c 1'
_atom_sites_solution_hydrogens geom
_atom_sites_solution_primary direct
_atom_sites_solution_secondary difmap
_cell_angle_alpha 90
_cell_angle_beta 90.191(8)
_cell_angle_gamma 90
_cell_formula_units_Z 8
_cell_length_a 18.7150(14)
_cell_length_b 12.7972(10)
_cell_length_c 7.2310(7)
_cell_measurement_reflns_used 3378
_cell_measurement_temperature 296
_cell_measurement_theta_max 25.0
_cell_measurement_theta_min 3.2
_cell_volume 1731.8(3)
_computing_cell_refinement 'CrysAlis RED (Oxford Diffraction, 2009)'
_computing_data_collection 'CrysAlis CCD (Oxford Diffraction, 2009)'
_computing_data_reduction 'CrysAlis RED (Oxford Diffraction, 2009)'
_computing_molecular_graphics 'ORTEP-3 for Windows (Farrugia, 1997)'
_computing_publication_material 'PLATON (Spek, 2009) and publCIF (Westrip, 2010)'
_computing_structure_refinement 'SHELXL97 (Sheldrick, 2008)'
_computing_structure_solution 'SIR97 (Altomare <i>et al.</i>,  1999)'
_diffrn_ambient_temperature 296.0(10)
_diffrn_detector_area_resol_mean 16.0774
_diffrn_measured_fraction_theta_full 0.989
_diffrn_measured_fraction_theta_max 0.989
_diffrn_measurement_device_type 'Oxford-Diffraction GEMINI S Ultra'
_diffrn_measurement_method '\w and \f'
_diffrn_radiation_monochromator graphite
_diffrn_radiation_source 'Enhance (Mo) X-ray Source'
_diffrn_radiation_type MoK\a
_diffrn_radiation_wavelength 0.71070
_diffrn_reflns_av_R_equivalents 0.031
_diffrn_reflns_av_sigmaI/netI 0.038
_diffrn_reflns_limit_h_max 22
_diffrn_reflns_limit_h_min -22
_diffrn_reflns_limit_k_max 15
_diffrn_reflns_limit_k_min -15
_diffrn_reflns_limit_l_max 8
_diffrn_reflns_limit_l_min -8
_diffrn_reflns_number 10756
_diffrn_reflns_reduction_process
;
;
_diffrn_reflns_theta_full 25.18
_diffrn_reflns_theta_max 25.18
_diffrn_reflns_theta_min 3.24
_diffrn_standards_decay_% 0
_diffrn_standards_number 0
_exptl_absorpt_coefficient_mu 0.100
_exptl_absorpt_correction_T_max 0.988
_exptl_absorpt_correction_T_min 0.965
_exptl_absorpt_correction_type multi-scan
_exptl_absorpt_process_details
;
(CrysAlis RED; Oxford Diffraction, 2009)
;
_exptl_crystal_colour colourless
_exptl_crystal_density_diffrn 1.351
_exptl_crystal_density_method 'not measured'
_exptl_crystal_description block
_exptl_crystal_F_000 736
_exptl_crystal_size_max 0.36
_exptl_crystal_size_mid 0.30
_exptl_crystal_size_min 0.12
_refine_diff_density_max 0.14
_refine_diff_density_min -0.14
_refine_ls_extinction_method none
_refine_ls_goodness_of_fit_ref 0.93
_refine_ls_hydrogen_treatment constr
_refine_ls_matrix_type full
_refine_ls_number_parameters 235
_refine_ls_number_reflns 3081
_refine_ls_number_restraints 0
_refine_ls_restrained_S_all 0.93
_refine_ls_R_factor_all 0.079
_refine_ls_R_factor_gt 0.039
_refine_ls_shift/su_max 0.001
_refine_ls_shift/su_mean 0.000
_refine_ls_structure_factor_coef Fsqd
_refine_ls_weighting_details 'calc w=1/[\s^2^(Fo^2^)+(0.0531P)^2^] where P=(Fo^2^+2Fc^2^)/3'
_refine_ls_weighting_scheme calc
_refine_ls_wR_factor_gt 0.087
_refine_ls_wR_factor_ref 0.098
_reflns_number_gt 1941
_reflns_number_total 3081
_reflns_threshold_expression I>2\s(I)
_cod_data_source_file tk2601.cif
_cod_data_source_block I
_cod_depositor_comments
;
The following automatic conversions were performed:
'_symmetry_cell_setting' value 'Monoclinic' changed to 'monoclinic'
according to '/home/saulius/struct/CIF-dictionaries/cif_core.dic'
dictionary named 'cif_core.dic' version 2.4.1 from 2010-06-29.

Automatic conversion script
Id: cif_fix_enum 1527 2010-12-29 10:47:43Z saulius 

The following automatic conversions were performed:

'_symmetry_cell_setting' value 'Monoclinic' changed to 'monoclinic'
according to /home/saulius/struct/CIF-dictionaries/cif_core.dic
dictionary named 'cif_core.dic' version 2.4.1 from 2010-06-29.

Automatic conversion script
Id: cif_fix_values 1715 2011-07-08 13:25:40Z adriana 
;
_cod_original_sg_symbol_H-M 'P 21/c'
_cod_database_code 2224793
_cod_database_fobs_code 2224793

loop_
_symmetry_equiv_pos_site_id
_symmetry_equiv_pos_as_xyz
1 x,y,z
2 -x,1/2+y,1/2-z
3 -x,-y,-z
4 x,1/2-y,1/2+z

loop_
_atom_site_aniso_label
_atom_site_aniso_U_11
_atom_site_aniso_U_22
_atom_site_aniso_U_33
_atom_site_aniso_U_12
_atom_site_aniso_U_13
_atom_site_aniso_U_23
O1 0.0381(7) 0.0519(8) 0.1017(11) -0.0002(6) 0.0130(6) -0.0085(7)
O7 0.0394(7) 0.0389(7) 0.0862(10) -0.0057(6) 0.0079(6) 0.0033(6)
O8 0.0360(6) 0.0325(7) 0.0728(8) 0.0015(5) 0.0047(6) -0.0034(5)
C1 0.0414(10) 0.0436(11) 0.0456(11) 0.0020(8) 0.0048(8) -0.0021(8)
C2 0.0388(9) 0.0340(9) 0.0381(10) 0.0011(7) 0.0050(7) 0.0004(7)
C3 0.0418(10) 0.0402(11) 0.0574(12) -0.0010(8) 0.0100(8) -0.0030(8)
C4 0.0619(12) 0.0377(11) 0.0668(14) -0.0063(9) 0.0118(10) -0.0065(9)
C5 0.0769(14) 0.0356(11) 0.0614(13) 0.0098(10) 0.0049(10) -0.0041(9)
C6 0.0504(11) 0.0489(12) 0.0612(13) 0.0144(9) 0.0068(9) -0.0059(9)
C7 0.0343(9) 0.0388(10) 0.0431(10) -0.0016(8) 0.0025(7) 0.0002(8)
C8 0.0461(10) 0.0331(10) 0.0794(14) 0.0048(8) 0.0039(9) -0.0018(9)
C9 0.0470(11) 0.0380(11) 0.0641(13) 0.0043(8) 0.0025(9) -0.0048(9)
C10 0.0509(12) 0.0542(13) 0.0847(15) 0.0051(10) 0.0100(11) -0.0090(10)
O11 0.0449(8) 0.0664(10) 0.1419(14) 0.0016(7) 0.0332(8) -0.0043(9)
O17 0.0504(8) 0.0455(8) 0.1068(12) 0.0114(6) 0.0168(7) -0.0037(7)
O18 0.0498(7) 0.0343(7) 0.0649(8) -0.0014(5) 0.0163(6) 0.0002(5)
C11 0.0421(10) 0.0540(12) 0.0624(13) -0.0011(9) 0.0113(9) -0.0022(9)
C12 0.0413(9) 0.0418(10) 0.0454(11) -0.0025(8) 0.0078(8) -0.0011(8)
C13 0.0455(10) 0.0427(11) 0.0667(13) -0.0010(8) 0.0172(9) 0.0000(8)
C14 0.0636(13) 0.0421(12) 0.0817(15) 0.0012(10) 0.0155(11) 0.0021(10)
C15 0.0756(14) 0.0418(11) 0.0810(15) -0.0126(11) 0.0095(12) 0.0039(10)
C16 0.0517(12) 0.0622(14) 0.0785(15) -0.0170(10) 0.0158(10) 0.0031(11)
C17 0.0406(10) 0.0439(11) 0.0513(12) 0.0025(8) 0.0059(8) -0.0013(8)
C18 0.0615(12) 0.0350(11) 0.0718(13) 0.0001(9) 0.0112(10) 0.0010(9)
C19 0.0570(12) 0.0366(11) 0.0602(12) -0.0055(9) 0.0079(9) 0.0017(8)
C20 0.0575(12) 0.0481(12) 0.0826(15) -0.0045(10) 0.0124(11) 0.0012(10)

loop_
_atom_site_type_symbol
_atom_site_label
_atom_site_fract_x
_atom_site_fract_y
_atom_site_fract_z
_atom_site_U_iso_or_equiv
_atom_site_thermal_displace_type
_atom_site_calc_flag
_atom_site_refinement_flags
_atom_site_occupancy
O O1 0.47564(6) 0.17697(9) 0.12869(19) 0.0639(5) Uani . . 1.000
O O7 0.57032(6) 0.02715(9) 0.10015(17) 0.0548(5) Uani . . 1.000
O O8 0.68501(5) 0.06996(8) 0.06527(16) 0.0471(4) Uani . . 1.000
C C1 0.53250(9) 0.24189(13) 0.1244(2) 0.0435(6) Uani . . 1.000
C C2 0.60284(8) 0.20595(12) 0.1059(2) 0.0370(5) Uani . . 1.000
C C3 0.65779(8) 0.27917(13) 0.1010(2) 0.0464(6) Uani . . 1.000
C C4 0.64437(10) 0.38407(14) 0.1112(3) 0.0554(7) Uani . . 1.000
C C5 0.57450(11) 0.41802(14) 0.1295(3) 0.0580(7) Uani . . 1.000
C C6 0.51933(9) 0.34830(14) 0.1376(2) 0.0535(7) Uani . . 1.000
C C7 0.61613(8) 0.09414(12) 0.0911(2) 0.0387(6) Uani . . 1.000
C C8 0.69957(9) -0.04016(13) 0.0400(3) 0.0529(7) Uani . . 1.000
C C9 0.77295(9) -0.05066(13) -0.0228(2) 0.0497(7) Uani . . 1.000
C C10 0.83132(10) -0.06146(15) -0.0747(3) 0.0633(8) Uani . . 1.000
O O11 1.00806(6) 0.04958(11) 0.2637(2) 0.0843(6) Uani . . 1.000
O O17 0.91622(6) -0.09764(10) 0.33340(19) 0.0675(5) Uani . . 1.000
O O18 0.80791(6) -0.05357(8) 0.43315(15) 0.0496(4) Uani . . 1.000
C C11 0.95424(9) 0.11680(14) 0.3039(3) 0.0528(7) Uani . . 1.000
C C12 0.88641(8) 0.08199(13) 0.3537(2) 0.0428(6) Uani . . 1.000
C C13 0.83356(9) 0.15589(13) 0.3864(2) 0.0516(7) Uani . . 1.000
C C14 0.84724(10) 0.26037(15) 0.3751(3) 0.0624(8) Uani . . 1.000
C C15 0.91532(11) 0.29250(15) 0.3294(3) 0.0661(8) Uani . . 1.000
C C16 0.96819(10) 0.22262(16) 0.2939(3) 0.0641(8) Uani . . 1.000
C C17 0.87317(9) -0.02986(13) 0.3700(2) 0.0453(6) Uani . . 1.000
C C18 0.79398(10) -0.16364(13) 0.4549(3) 0.0561(7) Uani . . 1.000
C C19 0.72292(10) -0.17626(13) 0.5328(2) 0.0513(7) Uani . . 1.000
C C20 0.66642(10) -0.19093(15) 0.5941(3) 0.0627(8) Uani . . 1.000
H H1 0.48950 0.11110 0.10160 0.0760 Uiso . . 1.000
H H3 0.70590 0.25560 0.08950 0.0550 Uiso . . 1.000
H H4 0.68250 0.43350 0.10570 0.0670 Uiso . . 1.000
H H5 0.56540 0.49150 0.13700 0.0690 Uiso . . 1.000
H H6 0.47180 0.37330 0.15270 0.0630 Uiso . . 1.000
H H8A 0.69370 -0.07620 0.15400 0.0630 Uiso . . 1.000
H H8B 0.66820 -0.06890 -0.04980 0.0630 Uiso . . 1.000
H H10 0.87890 -0.07030 -0.11700 0.0750 Uiso . . 1.000
H H11 0.99390 -0.01650 0.28820 0.0990 Uiso . . 1.000
H H13 0.78680 0.13280 0.42100 0.0610 Uiso . . 1.000
H H14 0.81070 0.31060 0.39670 0.0750 Uiso . . 1.000
H H15 0.92580 0.36530 0.32450 0.0790 Uiso . . 1.000
H H16 1.01500 0.24600 0.26110 0.0790 Uiso . . 1.000
H H18A 0.79640 -0.19700 0.33770 0.0640 Uiso . . 1.000
H H18B 0.82850 -0.19340 0.53560 0.0640 Uiso . . 1.000
H H20 0.62010 -0.20280 0.64430 0.0760 Uiso . . 1.000

loop_
_atom_type_symbol
_atom_type_description
_atom_type_scat_dispersion_real
_atom_type_scat_dispersion_imag
_atom_type_scat_source
O O 0.0106 0.0060 'International Tables Vol C Tables 4.2.6.8 and 6.1.1.4'
H H 0.0000 0.0000 'International Tables Vol C Tables 4.2.6.8 and 6.1.1.4'
C C 0.0033 0.0016 'International Tables Vol C Tables 4.2.6.8 and 6.1.1.4'

loop_
_geom_angle_atom_site_label_1
_geom_angle_atom_site_label_2
_geom_angle_atom_site_label_3
_geom_angle_site_symmetry_1
_geom_angle_site_symmetry_2
_geom_angle_site_symmetry_3
_geom_angle
_geom_angle_publ_flag
C7 O8 C8 . . . 115.11(12) no
C1 O1 H1 . . . 110.00 no
C17 O18 C18 . . . 115.08(13) no
C11 O11 H11 . . . 109.00 no
O1 C1 C6 . . . 117.52(15) no
O1 C1 C2 . . . 122.74(15) no
C2 C1 C6 . . . 119.73(15) no
C1 C2 C3 . . . 118.42(14) no
C1 C2 C7 . . . 119.36(14) no
C3 C2 C7 . . . 122.22(14) no
C2 C3 C4 . . . 121.57(15) no
C3 C4 C5 . . . 119.13(16) no
C4 C5 C6 . . . 120.89(17) no
C1 C6 C5 . . . 120.25(16) no
O7 C7 O8 . . . 121.63(14) no
O7 C7 C2 . . . 124.67(14) no
O8 C7 C2 . . . 113.70(13) no
O8 C8 C9 . . . 107.93(13) no
C8 C9 C10 . . . 178.35(19) no
C2 C3 H3 . . . 119.00 no
C4 C3 H3 . . . 119.00 no
C5 C4 H4 . . . 120.00 no
C3 C4 H4 . . . 121.00 no
C4 C5 H5 . . . 119.00 no
C6 C5 H5 . . . 120.00 no
C1 C6 H6 . . . 120.00 no
C5 C6 H6 . . . 119.00 no
O8 C8 H8B . . . 110.00 no
C9 C8 H8A . . . 110.00 no
H8A C8 H8B . . . 109.00 no
C9 C8 H8B . . . 109.00 no
O8 C8 H8A . . . 110.00 no
C9 C10 H10 . . . 180.00 no
O11 C11 C16 . . . 118.02(16) no
C12 C11 C16 . . . 119.96(16) no
O11 C11 C12 . . . 122.01(16) no
C11 C12 C13 . . . 118.42(15) no
C11 C12 C17 . . . 119.34(15) no
C13 C12 C17 . . . 122.24(14) no
C12 C13 C14 . . . 121.55(16) no
C13 C14 C15 . . . 118.69(17) no
C14 C15 C16 . . . 121.51(18) no
C11 C16 C15 . . . 119.84(18) no
O17 C17 O18 . . . 121.26(15) no
O17 C17 C12 . . . 124.83(15) no
O18 C17 C12 . . . 113.91(14) no
O18 C18 C19 . . . 108.46(14) no
C18 C19 C20 . . . 177.08(19) no
C12 C13 H13 . . . 119.00 no
C14 C13 H13 . . . 119.00 no
C13 C14 H14 . . . 121.00 no
C15 C14 H14 . . . 120.00 no
C14 C15 H15 . . . 119.00 no
C16 C15 H15 . . . 119.00 no
C11 C16 H16 . . . 120.00 no
C15 C16 H16 . . . 121.00 no
O18 C18 H18A . . . 109.00 no
O18 C18 H18B . . . 110.00 no
C19 C18 H18A . . . 110.00 no
C19 C18 H18B . . . 110.00 no
H18A C18 H18B . . . 109.00 no
C19 C20 H20 . . . 180.00 no

loop_
_geom_bond_atom_site_label_1
_geom_bond_atom_site_label_2
_geom_bond_site_symmetry_1
_geom_bond_site_symmetry_2
_geom_bond_distance
_geom_bond_publ_flag
O1 C1 . . 1.351(2) no
O7 C7 . . 1.2143(19) no
O8 C7 . . 1.3394(18) no
O8 C8 . . 1.447(2) no
O1 H1 . . 0.9000 no
O11 C11 . . 1.357(2) no
O17 C17 . . 1.214(2) no
O18 C17 . . 1.340(2) no
O18 C18 . . 1.441(2) no
O11 H11 . . 0.9000 no
C1 C6 . . 1.387(2) no
C1 C2 . . 1.401(2) no
C2 C3 . . 1.392(2) no
C2 C7 . . 1.456(2) no
C3 C4 . . 1.368(2) no
C4 C5 . . 1.385(3) no
C5 C6 . . 1.366(3) no
C8 C9 . . 1.454(2) no
C9 C10 . . 1.165(3) no
C3 H3 . . 0.9500 no
C4 H4 . . 0.9500 no
C5 H5 . . 0.9600 no
C6 H6 . . 0.9500 no
C8 H8B . . 0.9500 no
C8 H8A . . 0.9500 no
C10 H10 . . 0.9500 no
C11 C12 . . 1.394(2) no
C11 C16 . . 1.381(3) no
C12 C17 . . 1.458(2) no
C12 C13 . . 1.389(2) no
C13 C14 . . 1.364(3) no
C14 C15 . . 1.380(3) no
C15 C16 . . 1.359(3) no
C18 C19 . . 1.455(3) no
C19 C20 . . 1.163(3) no
C13 H13 . . 0.9600 no
C14 H14 . . 0.9500 no
C15 H15 . . 0.9500 no
C16 H16 . . 0.9600 no
C18 H18A . . 0.9500 no
C18 H18B . . 0.9500 no
C20 H20 . . 0.9500 no

loop_
_geom_contact_atom_site_label_1
_geom_contact_atom_site_label_2
_geom_contact_distance
_geom_contact_site_symmetry_1
_geom_contact_site_symmetry_2
_geom_contact_publ_flag
O1 O7 2.6193(16) . . no
O1 O7 3.2081(17) . 3_655 no
O1 C20 3.340(2) . 3_656 no
O7 O1 3.2081(17) . 3_655 no
O7 O1 2.6193(16) . . no
O7 C6 3.416(2) . 2_645 no
O7 O7 3.0795(17) . 3_655 no
O8 C4 3.419(2) . 4_554 no
O11 O17 2.6007(18) . . no
O11 C10 3.310(2) . 3_755 no
O17 O11 2.6007(18) . . no
O17 C16 3.291(2) . 2_745 no
O17 C10 3.379(3) . . no
O18 C9 3.3593(18) . . no
O1 H20 2.4600 . 3_656 no
O7 H6 2.7800 . 2_645 no
O7 H8B 2.4600 . . no
O7 H1 1.8600 . . no
O7 H8A 2.6900 . . no
O7 H1 2.5500 . 3_655 no
O8 H3 2.4100 . . no
O11 H15 2.7400 . 2_745 no
O11 H10 2.3800 . 3_755 no
O17 H11 1.8200 . . no
O17 H18A 2.5800 . . no
O17 H18B 2.5200 . . no
O17 H16 2.4800 . 2_745 no
O18 H13 2.4200 . . no
C4 O8 3.419(2) . 4_555 no
C4 C7 3.523(3) . 4_555 no
C5 C7 3.429(3) . 4_555 no
C6 O7 3.416(2) . 2_655 no
C7 C4 3.523(3) . 4_554 no
C7 C5 3.429(3) . 4_554 no
C8 C20 3.519(3) . 4_544 no
C9 C17 3.409(2) . . no
C9 O18 3.3593(18) . . no
C10 O11 3.310(2) . 3_755 no
C10 C18 3.593(3) . 4_544 no
C10 C17 3.332(3) . . no
C10 O17 3.379(3) . . no
C14 C15 3.584(3) . 4_555 no
C15 C14 3.584(3) . 4_554 no
C15 C16 3.504(3) . 4_555 no
C16 O17 3.291(2) . 2_755 no
C16 C15 3.504(3) . 4_554 no
C17 C9 3.409(2) . . no
C17 C10 3.332(3) . . no
C18 C10 3.593(3) . 4_545 no
C20 O1 3.340(2) . 3_656 no
C20 C8 3.519(3) . 4_545 no
C3 H13 2.9700 . 4_554 no
C4 H13 3.0100 . 4_554 no
C7 H1 2.3800 . . no
C13 H3 3.0300 . 4_555 no
C14 H3 3.0800 . 4_555 no
C15 H11 3.1000 . 2_755 no
C17 H11 2.3400 . . no
C18 H8A 3.0800 . . no
C19 H18A 3.0600 . 4_545 no
C19 H8A 3.0700 . . no
C20 H8B 3.0100 . 1_556 no
C20 H8A 3.0500 . 4_545 no
H1 O7 1.8600 . . no
H1 C7 2.3800 . . no
H1 O7 2.5500 . 3_655 no
H3 C13 3.0300 . 4_554 no
H3 C14 3.0800 . 4_554 no
H3 H13 2.4100 . 4_554 no
H3 H14 2.5500 . 4_554 no
H3 O8 2.4100 . . no
H4 H13 2.5200 . 4_554 no
H6 O7 2.7800 . 2_655 no
H8A C18 3.0800 . . no
H8A C19 3.0700 . . no
H8A C20 3.0500 . 4_544 no
H8A O7 2.6900 . . no
H8B C20 3.0100 . 1_554 no
H8B O7 2.4600 . . no
H10 O11 2.3800 . 3_755 no
H11 O17 1.8200 . . no
H11 C17 2.3400 . . no
H11 C15 3.1000 . 2_745 no
H11 H15 2.2800 . 2_745 no
H13 O18 2.4200 . . no
H13 C3 2.9700 . 4_555 no
H13 C4 3.0100 . 4_555 no
H13 H3 2.4100 . 4_555 no
H13 H4 2.5200 . 4_555 no
H14 H3 2.5500 . 4_555 no
H15 O11 2.7400 . 2_755 no
H15 H11 2.2800 . 2_755 no
H16 O17 2.4800 . 2_755 no
H18A O17 2.5800 . . no
H18A C19 3.0600 . 4_544 no
H18B O17 2.5200 . . no
H20 O1 2.4600 . 3_656 no

loop_
_geom_hbond_atom_site_label_D
_geom_hbond_atom_site_label_H
_geom_hbond_atom_site_label_A
_geom_hbond_site_symmetry_A
_geom_hbond_distance_DH
_geom_hbond_distance_HA
_geom_hbond_distance_DA
_geom_hbond_angle_DHA
_geom_hbond_publ_flag
O1 H1 O7 . 0.90 1.86 2.6193(16) 141 yes
O1 H1 O7 3_655 0.90 2.55 3.2081(17) 130 yes
O11 H11 O17 . 0.90 1.82 2.6007(18) 144 yes
C10 H10 O11 3_755 0.95 2.38 3.310(2) 165 yes
C16 H16 O17 2_755 0.960 2.48 3.291(2) 143 yes
C20 H20 O1 3_656 0.95 2.46 3.340(2) 154 yes

loop_
_geom_torsion_atom_site_label_1
_geom_torsion_atom_site_label_2
_geom_torsion_atom_site_label_3
_geom_torsion_atom_site_label_4
_geom_torsion_site_symmetry_1
_geom_torsion_site_symmetry_2
_geom_torsion_site_symmetry_3
_geom_torsion_site_symmetry_4
_geom_torsion
_geom_torsion_publ_flag
C8 O8 C7 O7 . . . . 3.0(2) no
C8 O8 C7 C2 . . . . -176.81(14) no
C7 O8 C8 C9 . . . . 168.65(13) no
C18 O18 C17 O17 . . . . 0.6(2) no
C18 O18 C17 C12 . . . . -178.56(14) no
C17 O18 C18 C19 . . . . 177.13(13) no
C6 C1 C2 C7 . . . . -179.66(13) no
O1 C1 C6 C5 . . . . -178.39(16) no
C2 C1 C6 C5 . . . . 1.1(2) no
O1 C1 C2 C7 . . . . -0.2(2) no
C6 C1 C2 C3 . . . . -0.1(2) no
O1 C1 C2 C3 . . . . 179.35(14) no
C1 C2 C3 C4 . . . . -0.9(2) no
C7 C2 C3 C4 . . . . 178.62(16) no
C3 C2 C7 O8 . . . . -2.5(2) no
C1 C2 C7 O7 . . . . -2.8(2) no
C1 C2 C7 O8 . . . . 177.01(13) no
C3 C2 C7 O7 . . . . 177.69(15) no
C2 C3 C4 C5 . . . . 0.9(3) no
C3 C4 C5 C6 . . . . 0.1(3) no
C4 C5 C6 C1 . . . . -1.1(3) no
O11 C11 C12 C13 . . . . -177.77(16) no
O11 C11 C12 C17 . . . . 2.3(3) no
C16 C11 C12 C13 . . . . 2.1(3) no
C16 C11 C12 C17 . . . . -177.86(17) no
O11 C11 C16 C15 . . . . 178.65(19) no
C12 C11 C16 C15 . . . . -1.2(3) no
C11 C12 C13 C14 . . . . -1.6(2) no
C17 C12 C13 C14 . . . . 178.33(16) no
C11 C12 C17 O17 . . . . -4.3(2) no
C11 C12 C17 O18 . . . . 174.83(15) no
C13 C12 C17 O17 . . . . 175.82(15) no
C13 C12 C17 O18 . . . . -5.1(2) no
C12 C13 C14 C15 . . . . 0.2(3) no
C13 C14 C15 C16 . . . . 0.7(3) no
C14 C15 C16 C11 . . . . -0.2(3) no
